data_2227108
loop_
_publ_author_name
'Ye, Su-Fang'
'Lin, Hong'

_publ_section_title
;
 Poly[dimethylammonium [aquadi-\m~2~-oxalato-dysprosate(III)]
 trihydrate]
;
_journal_coeditor_code WM2367
_journal_issue 8
_journal_name_full 'Acta Crystallographica Section E'
_journal_page_first m901
_journal_page_last m902
_journal_paper_doi 10.1107/S1600536810026140
_journal_volume 66
_journal_year 2010
_chemical_formula_iupac '(C2 H8 N) [Dy (C2 O4)2 (H2 O)], 3H2 O'
_chemical_formula_moiety 'C2 H8 N +, C4 H2 Dy O9 -, 3(H2 O)'
_chemical_formula_sum 'C6 H16 Dy N O12'
_chemical_formula_weight 456.70
_chemical_name_systematic
;
Poly[dimethylammonium [aquadi-\m~2~-oxalato-dysprosate(III)] trihydrate]
;
_space_group_IT_number 14
_symmetry_cell_setting monoclinic
_symmetry_space_group_name_Hall '-P 2ybc'
_symmetry_space_group_name_H-M 'P 1 21/c 1'
_atom_sites_solution_hydrogens geom
_atom_sites_solution_primary direct
_atom_sites_solution_secondary difmap
_audit_creation_method SHELXL-97
_cell_angle_alpha 90.00
_cell_angle_beta 122.4630(10)
_cell_angle_gamma 90.00
_cell_formula_units_Z 4
_cell_length_a 9.6239(2)
_cell_length_b 11.6030(2)
_cell_length_c 14.3050(2)
_cell_measurement_reflns_used 9337
_cell_measurement_temperature 296(2)
_cell_measurement_theta_max 27.61
_cell_measurement_theta_min 2.43
_cell_volume 1347.77(4)
_computing_cell_refinement 'SAINT (Bruker, 2006)'
_computing_data_collection 'APEX2 (Bruker, 2006)'
_computing_data_reduction 'SAINT (Bruker, 2006)'
_computing_molecular_graphics 'SHELXTL (Sheldrick, 2008) and DIAMOND (Crystal Impact, 2008)'
_computing_publication_material 'SHELXTL (Sheldrick, 2008)'
_computing_structure_refinement 'SHELXL97 (Sheldrick, 2008)'
_computing_structure_solution 'SHELXS97 (Sheldrick, 2008)'
_diffrn_ambient_temperature 296(2)
_diffrn_measured_fraction_theta_full 0.992
_diffrn_measured_fraction_theta_max 0.992
_diffrn_measurement_device_type 'Bruker APEXII area-detector'
_diffrn_measurement_method '\w scans'
_diffrn_radiation_monochromator graphite
_diffrn_radiation_source 'fine-focus sealed tube'
_diffrn_radiation_type MoK\a
_diffrn_radiation_wavelength 0.71073
_diffrn_reflns_av_R_equivalents 0.0323
_diffrn_reflns_av_sigmaI/netI 0.0212
_diffrn_reflns_limit_h_max 12
_diffrn_reflns_limit_h_min -12
_diffrn_reflns_limit_k_max 14
_diffrn_reflns_limit_k_min -15
_diffrn_reflns_limit_l_max 18
_diffrn_reflns_limit_l_min -18
_diffrn_reflns_number 20173
_diffrn_reflns_theta_full 27.61
_diffrn_reflns_theta_max 27.61
_diffrn_reflns_theta_min 2.43
_diffrn_standards_number 0
_exptl_absorpt_coefficient_mu 5.606
_exptl_absorpt_correction_T_max .790
_exptl_absorpt_correction_T_min .374
_exptl_absorpt_correction_type multi-scan
_exptl_absorpt_process_details '(SADABS; Sheldrick, 1997)'
_exptl_crystal_colour colourless
_exptl_crystal_density_diffrn 2.251
_exptl_crystal_density_method 'not measured'
_exptl_crystal_description block
_exptl_crystal_F_000 884
_exptl_crystal_size_max .188
_exptl_crystal_size_mid .152
_exptl_crystal_size_min .042
_refine_diff_density_max 0.844
_refine_diff_density_min -0.913
_refine_ls_extinction_method none
_refine_ls_goodness_of_fit_ref 1.057
_refine_ls_hydrogen_treatment mixed
_refine_ls_matrix_type full
_refine_ls_number_parameters 211
_refine_ls_number_reflns 3108
_refine_ls_number_restraints 12
_refine_ls_restrained_S_all 1.057
_refine_ls_R_factor_gt 0.0193
_refine_ls_shift/su_max 0.001
_refine_ls_shift/su_mean 0.000
_refine_ls_structure_factor_coef Fsqd
_refine_ls_weighting_details 'calc w=1/[\s^2^(Fo^2^)+(0.0236P)^2^+1.0326P] where P=(Fo^2^+2Fc^2^)/3'
_refine_ls_weighting_scheme calc
_refine_ls_wR_factor_gt 0.0447
_refine_ls_wR_factor_ref 0.0465
_reflns_number_gt 2810
_reflns_number_total 3108
_reflns_threshold_expression I>2sigma(I)
_cod_data_source_file wm2367.cif
_cod_data_source_block I
_cod_original_sg_symbol_H-M 'P 21/c'
_cod_database_code 2227108
_cod_database_fobs_code 2227108

loop_
_symmetry_equiv_pos_as_xyz
'x, y, z'
'-x, y+1/2, -z+1/2'
'-x, -y, -z'
'x, -y-1/2, z-1/2'

loop_
_atom_site_type_symbol
_atom_site_label
_atom_site_fract_x
_atom_site_fract_y
_atom_site_fract_z
_atom_site_U_iso_or_equiv
_atom_site_adp_type
_atom_site_calc_flag
_atom_site_refinement_flags
_atom_site_occupancy
_atom_site_disorder_assembly
_atom_site_disorder_group
Dy Dy1 0.117659(15) -0.013113(10) -0.167676(10) 0.01672(5) Uani d . 1 . .
N N1 0.4246(4) -0.1300(3) -0.3049(3) 0.0407(7) Uani d . 1 . .
H H1A 0.393(5) -0.098(3) -0.263(3) 0.049 Uiso d . 1 . .
H H1B 0.378(5) -0.095(3) -0.368(3) 0.049 Uiso d . 1 . .
O O1 0.2048(2) -0.21224(15) -0.15624(17) 0.0250(4) Uani d . 1 . .
O O1W 0.1053(3) -0.02065(19) -0.34320(18) 0.0317(5) Uani d D 1 . .
H H1WA 0.036(4) -0.061(2) -0.396(2) 0.038 Uiso d D 1 . .
H H1WB 0.106(4) 0.0401(18) -0.375(2) 0.038 Uiso d D 1 . .
O O2 -0.1030(2) -0.13712(15) -0.29291(17) 0.0232(4) Uani d . 1 . .
O O2W 0.5505(4) -0.2809(3) -0.0349(3) 0.0669(9) Uani d D 1 . .
H H2WA 0.489(5) -0.291(5) -0.009(3) 0.080 Uiso d D 1 . .
H H2WB 0.624(4) -0.238(4) 0.016(3) 0.080 Uiso d D 1 . .
O O3 -0.1939(2) -0.31830(15) -0.32907(16) 0.0219(4) Uani d . 1 . .
O O3W -0.1188(4) -0.1547(2) -0.5332(3) 0.0576(8) Uani d D 1 . .
H H3WA -0.090(5) -0.222(2) -0.529(4) 0.069 Uiso d D 1 . .
H H3WB -0.209(3) -0.155(3) -0.543(4) 0.069 Uiso d D 1 . .
O O4 0.1169(2) -0.39375(16) -0.20338(18) 0.0278(5) Uani d . 1 . .
O O4W 0.6648(5) -0.5050(3) -0.0068(3) 0.0701(11) Uani d D 1 . .
H H4WA 0.694(6) -0.530(4) 0.056(3) 0.084 Uiso d D 1 . .
H H4WB 0.596(5) -0.456(4) -0.020(4) 0.084 Uiso d D 1 . .
O O5 0.3400(3) -0.01122(16) 0.02214(18) 0.0263(5) Uani d . 1 . .
O O6 0.0192(3) -0.11779(16) -0.06741(17) 0.0276(4) Uani d . 1 . .
O O7 0.0381(3) 0.11134(17) -0.06433(18) 0.0300(5) Uani d . 1 . .
O O8 0.3894(3) -0.01101(15) -0.14319(17) 0.0226(4) Uani d . 1 . .
C C1 0.0965(3) -0.2872(2) -0.2069(2) 0.0197(5) Uani d . 1 . .
C C2 -0.0829(3) -0.2435(2) -0.2832(2) 0.0180(5) Uani d . 1 . .
C C3 0.4856(4) -0.0001(2) 0.0483(2) 0.0198(6) Uani d . 1 . .
C C4 -0.0055(3) -0.0664(2) -0.0010(2) 0.0220(6) Uani d . 1 . .
C C5 0.3567(6) -0.2468(4) -0.3333(4) 0.0761(15) Uani d . 1 . .
H H5A 0.2387 -0.2431 -0.3721 0.091 Uiso calc R 1 . .
H H5B 0.3984 -0.2910 -0.2667 0.091 Uiso calc R 1 . .
H H5C 0.3882 -0.2827 -0.3796 0.091 Uiso calc R 1 . .
C C6 0.6030(5) -0.1251(5) -0.2451(4) 0.0710(14) Uani d . 1 . .
H H6A 0.6384 -0.0464 -0.2279 0.085 Uiso calc R 1 . .
H H6B 0.6396 -0.1572 -0.2901 0.085 Uiso calc R 1 . .
H H6C 0.6490 -0.1686 -0.1777 0.085 Uiso calc R 1 . .

loop_
_atom_site_aniso_label
_atom_site_aniso_U_11
_atom_site_aniso_U_22
_atom_site_aniso_U_33
_atom_site_aniso_U_12
_atom_site_aniso_U_13
_atom_site_aniso_U_23
Dy1 0.01578(8) 0.01427(7) 0.01843(8) -0.00014(4) 0.00807(6) -0.00013(4)
N1 0.0347(18) 0.0526(18) 0.0363(17) 0.0048(14) 0.0200(15) -0.0078(14)
O1 0.0179(11) 0.0192(9) 0.0295(11) -0.0011(8) 0.0073(9) -0.0039(8)
O1W 0.0342(14) 0.0367(12) 0.0218(11) -0.0059(10) 0.0133(11) -0.0019(9)
O2 0.0213(11) 0.0158(9) 0.0259(10) 0.0016(7) 0.0082(9) 0.0007(8)
O2W 0.053(2) 0.0513(18) 0.066(2) 0.0025(14) 0.0119(17) -0.0131(15)
O3 0.0172(10) 0.0179(9) 0.0272(11) -0.0014(7) 0.0096(9) -0.0029(7)
O3W 0.066(2) 0.0331(13) 0.0650(19) 0.0039(13) 0.0292(19) 0.0093(13)
O4 0.0228(11) 0.0161(9) 0.0319(11) 0.0016(8) 0.0063(9) -0.0012(8)
O4W 0.074(3) 0.068(2) 0.0376(18) 0.0164(15) 0.0098(18) -0.0028(14)
O5 0.0184(11) 0.0392(11) 0.0218(11) -0.0021(8) 0.0111(9) -0.0007(8)
O6 0.0340(12) 0.0239(10) 0.0308(12) -0.0039(8) 0.0213(10) -0.0040(8)
O7 0.0389(13) 0.0241(10) 0.0397(13) 0.0032(9) 0.0294(11) 0.0059(9)
O8 0.0177(11) 0.0297(10) 0.0187(10) -0.0005(7) 0.0085(9) -0.0015(7)
C1 0.0209(15) 0.0194(12) 0.0179(13) 0.0005(10) 0.0098(12) 0.0006(10)
C2 0.0197(15) 0.0195(12) 0.0165(13) -0.0014(10) 0.0108(12) -0.0012(10)
C3 0.0205(15) 0.0161(11) 0.0200(14) 0.0015(10) 0.0090(12) 0.0005(9)
C4 0.0157(14) 0.0231(14) 0.0252(15) -0.0009(10) 0.0098(12) 0.0000(10)
C5 0.096(4) 0.059(3) 0.082(4) -0.017(3) 0.054(3) -0.020(2)
C6 0.035(2) 0.121(4) 0.052(3) 0.007(2) 0.020(2) -0.019(3)

loop_
_atom_type_symbol
_atom_type_description
_atom_type_scat_dispersion_real
_atom_type_scat_dispersion_imag
_atom_type_scat_source
C C 0.0033 0.0016 'International Tables Vol C Tables 4.2.6.8 and 6.1.1.4'
H H 0.0000 0.0000 'International Tables Vol C Tables 4.2.6.8 and 6.1.1.4'
Dy Dy -0.1892 4.4098 'International Tables Vol C Tables 4.2.6.8 and 6.1.1.4'
N N 0.0061 0.0033 'International Tables Vol C Tables 4.2.6.8 and 6.1.1.4'
O O 0.0106 0.0060 'International Tables Vol C Tables 4.2.6.8 and 6.1.1.4'

loop_
_geom_angle_atom_site_label_1
_geom_angle_atom_site_label_2
_geom_angle_atom_site_label_3
_geom_angle_site_symmetry_1
_geom_angle_site_symmetry_3
_geom_angle
_geom_angle_publ_flag
O3 Dy1 O2 2_554 . 135.67(6) ?
O3 Dy1 O5 2_554 . 85.20(6) ?
O2 Dy1 O5 . . 138.66(7) ?
O3 Dy1 O6 2_554 . 135.05(6) ?
O2 Dy1 O6 . . 70.73(7) ?
O5 Dy1 O6 . . 74.25(7) ?
O3 Dy1 O1 2_554 . 143.39(7) ?
O2 Dy1 O1 . . 67.30(6) ?
O5 Dy1 O1 . . 82.32(7) ?
O6 Dy1 O1 . . 73.44(7) ?
O3 Dy1 O4 2_554 2_554 67.45(6) ?
O2 Dy1 O4 . 2_554 71.67(6) ?
O5 Dy1 O4 . 2_554 139.00(7) ?
O6 Dy1 O4 . 2_554 103.57(7) ?
O1 Dy1 O4 . 2_554 137.38(6) ?
O3 Dy1 O8 2_554 . 71.14(6) ?
O2 Dy1 O8 . . 124.42(7) ?
O5 Dy1 O8 . . 66.48(7) ?
O6 Dy1 O8 . . 130.33(7) ?
O1 Dy1 O8 . . 72.31(6) ?
O4 Dy1 O8 2_554 . 125.97(7) ?
O3 Dy1 O1W 2_554 . 81.96(7) ?
O2 Dy1 O1W . . 71.05(7) ?
O5 Dy1 O1W . . 133.30(8) ?
O6 Dy1 O1W . . 140.18(7) ?
O1 Dy1 O1W . . 81.98(7) ?
O4 Dy1 O1W 2_554 . 74.28(8) ?
O8 Dy1 O1W . . 66.87(7) ?
O3 Dy1 O7 2_554 . 69.77(6) ?
O2 Dy1 O7 . . 111.44(7) ?
O5 Dy1 O7 . . 71.94(7) ?
O6 Dy1 O7 . . 65.99(7) ?
O1 Dy1 O7 . . 136.30(7) ?
O4 Dy1 O7 2_554 . 70.20(7) ?
O8 Dy1 O7 . . 124.13(7) ?
O1W Dy1 O7 . . 140.87(7) ?
C6 N1 C5 . . 114.3(4) ?
C6 N1 H1A . . 108(2) ?
C5 N1 H1A . . 108(2) ?
C6 N1 H1B . . 112(3) ?
C5 N1 H1B . . 104(3) ?
H1A N1 H1B . . 110(4) ?
C1 O1 Dy1 . . 118.16(17) ?
Dy1 O1W H1WA . . 121(2) ?
Dy1 O1W H1WB . . 121(2) ?
H1WA O1W H1WB . . 103(2) ?
C2 O2 Dy1 . . 119.42(17) ?
H2WA O2W H2WB . . 99(2) ?
C2 O3 Dy1 . 2_544 118.80(17) ?
H3WA O3W H3WB . . 107(3) ?
C1 O4 Dy1 . 2_544 118.02(17) ?
H4WA O4W H4WB . . 105(3) ?
C3 O5 Dy1 . . 121.19(19) ?
C4 O6 Dy1 . . 120.35(17) ?
C4 O7 Dy1 3 . 119.20(17) ?
C3 O8 Dy1 3_655 . 119.36(19) ?
O1 C1 O4 . . 127.0(3) ?
O1 C1 C2 . . 116.6(2) ?
O4 C1 C2 . . 116.4(2) ?
O2 C2 O3 . . 126.2(3) ?
O2 C2 C1 . . 116.7(2) ?
O3 C2 C1 . . 117.1(2) ?
O8 C3 O5 3_655 . 127.6(3) ?
O8 C3 C3 3_655 3_655 116.1(3) ?
O5 C3 C3 . 3_655 116.3(3) ?
O7 C4 O6 3 . 126.7(3) ?
O7 C4 C4 3 3 116.5(3) ?
O6 C4 C4 . 3 116.8(3) ?
N1 C5 H5A . . 109.5 ?
N1 C5 H5B . . 109.5 ?
H5A C5 H5B . . 109.5 ?
N1 C5 H5C . . 109.5 ?
H5A C5 H5C . . 109.5 ?
H5B C5 H5C . . 109.5 ?
N1 C6 H6A . . 109.5 ?
N1 C6 H6B . . 109.5 ?
H6A C6 H6B . . 109.5 ?
N1 C6 H6C . . 109.5 ?
H6A C6 H6C . . 109.5 ?
H6B C6 H6C . . 109.5 ?

loop_
_geom_bond_atom_site_label_1
_geom_bond_atom_site_label_2
_geom_bond_site_symmetry_2
_geom_bond_distance
_geom_bond_publ_flag
Dy1 O3 2_554 2.3846(17) y
Dy1 O2 . 2.3883(19) y
Dy1 O5 . 2.390(2) y
Dy1 O6 . 2.427(2) y
Dy1 O1 . 2.4335(18) y
Dy1 O4 2_554 2.4386(19) y
Dy1 O8 . 2.445(2) y
Dy1 O1W . 2.451(2) y
Dy1 O7 . 2.464(2) y
N1 C6 . 1.451(5) ?
N1 C5 . 1.463(6) ?
N1 H1A . 0.89(4) ?
N1 H1B . 0.87(4) ?
O1 C1 . 1.248(3) ?
O1W H1WA . 0.84(4) ?
O1W H1WB . 0.84(4) ?
O2 C2 . 1.245(3) ?
O2W H2WA . 0.86(5) ?
O2W H2WB . 0.85(4) ?
O3 C2 . 1.254(3) ?
O3 Dy1 2_544 2.3846(17) ?
O3W H3WA . 0.83(3) ?
O3W H3WB . 0.80(4) ?
O4 C1 . 1.249(3) ?
O4 Dy1 2_544 2.4386(19) ?
O4W H4WA . 0.84(3) ?
O4W H4WB . 0.82(4) ?
O5 C3 . 1.248(4) ?
O6 C4 . 1.248(3) ?
O7 C4 3 1.248(3) ?
O8 C3 3_655 1.246(4) ?
C1 C2 . 1.551(4) ?
C3 O8 3_655 1.246(4) ?
C3 C3 3_655 1.549(6) ?
C4 O7 3 1.248(3) ?
C4 C4 3 1.544(5) ?
C5 H5A . 0.9600 ?
C5 H5B . 0.9600 ?
C5 H5C . 0.9600 ?
C6 H6A . 0.9600 ?
C6 H6B . 0.9600 ?
C6 H6C . 0.9600 ?

loop_
_geom_hbond_atom_site_label_D
_geom_hbond_atom_site_label_H
_geom_hbond_atom_site_label_A
_geom_hbond_site_symmetry_A
_geom_hbond_distance_DH
_geom_hbond_distance_HA
_geom_hbond_distance_DA
_geom_hbond_angle_DHA
N1 H1A O8 . 0.89(4) 2.00(4) 2.866(4) 163(4)
N1 H1A O1W . 0.89(4) 2.52(4) 3.090(4) 122(3)
O1W H1WA O3W . 0.84(4) 2.027(19) 2.857(4) 173(3)
O4W H4WB O2W . 0.82(4) 2.06(3) 2.767(4) 144(5)
N1 H1B O4W 2_654 0.87(4) 1.91(4) 2.759(5) 165(4)
O1W H1WB O3W 3_554 0.84(4) 1.92(2) 2.744(3) 167(3)
O2W H2WB O3 4_656 0.85(4) 2.06(2) 2.876(4) 161(5)
O3W H3WA O7 2_544 0.85(4) 2.24(3) 2.959(3) 145(4)
O3W H3WA O6 4 0.83(4) 2.34(2) 3.110(3) 156(4)
O3W H3WB O4W 4_455 0.80(5) 2.42(3) 2.959(5) 125(4)
O3W H3WB O2W 4_455 0.80(5) 2.49(2) 3.256(5) 160(4)
O4W H4WA O4 3_645 0.84(4) 2.10(3) 2.837(4) 147(5)

loop_
_geom_torsion_atom_site_label_1
_geom_torsion_atom_site_label_2
_geom_torsion_atom_site_label_3
_geom_torsion_atom_site_label_4
_geom_torsion_site_symmetry_1
_geom_torsion_site_symmetry_2
_geom_torsion_site_symmetry_3
_geom_torsion_site_symmetry_4
_geom_torsion
_geom_torsion_publ_flag
O3 Dy1 O1 C1 2_554 . . . -146.82(18) ?
O2 Dy1 O1 C1 . . . . -9.33(19) ?
O5 Dy1 O1 C1 . . . . 142.0(2) ?
O6 Dy1 O1 C1 . . . . 66.3(2) ?
O4 Dy1 O1 C1 2_554 . . . -25.9(2) ?
O8 Dy1 O1 C1 . . . . -150.3(2) ?
O1W Dy1 O1 C1 . . . . -82.1(2) ?
O7 Dy1 O1 C1 . . . . 88.5(2) ?
O3 Dy1 O2 C2 2_554 . . . 156.75(18) ?
O5 Dy1 O2 C2 . . . . -34.0(2) ?
O6 Dy1 O2 C2 . . . . -67.6(2) ?
O1 Dy1 O2 C2 . . . . 11.96(19) ?
O4 Dy1 O2 C2 2_554 . . . -179.8(2) ?
O8 Dy1 O2 C2 . . . . 58.7(2) ?
O1W Dy1 O2 C2 . . . . 101.0(2) ?
O7 Dy1 O2 C2 . . . . -120.7(2) ?
O3 Dy1 O5 C3 2_554 . . . -65.25(18) ?
O2 Dy1 O5 C3 . . . . 122.27(18) ?
O6 Dy1 O5 C3 . . . . 155.14(19) ?
O1 Dy1 O5 C3 . . . . 80.26(19) ?
O4 Dy1 O5 C3 2_554 . . . -112.15(19) ?
O8 Dy1 O5 C3 . . . . 6.26(17) ?
O1W Dy1 O5 C3 . . . . 9.0(2) ?
O7 Dy1 O5 C3 . . . . -135.52(19) ?
O3 Dy1 O6 C4 2_554 . . . 1.9(3) ?
O2 Dy1 O6 C4 . . . . -134.4(2) ?
O5 Dy1 O6 C4 . . . . 68.0(2) ?
O1 Dy1 O6 C4 . . . . 154.5(2) ?
O4 Dy1 O6 C4 2_554 . . . -69.7(2) ?
O8 Dy1 O6 C4 . . . . 106.4(2) ?
O1W Dy1 O6 C4 . . . . -151.28(19) ?
O7 Dy1 O6 C4 . . . . -8.9(2) ?
O3 Dy1 O7 C4 2_554 . . 3 -163.0(2) ?
O2 Dy1 O7 C4 . . . 3 64.6(2) ?
O5 Dy1 O7 C4 . . . 3 -71.4(2) ?
O6 Dy1 O7 C4 . . . 3 8.9(2) ?
O1 Dy1 O7 C4 . . . 3 -14.4(3) ?
O4 Dy1 O7 C4 2_554 . . 3 124.6(2) ?
O8 Dy1 O7 C4 . . . 3 -114.7(2) ?
O1W Dy1 O7 C4 . . . 3 150.63(19) ?
O3 Dy1 O8 C3 2_554 . . 3_655 86.85(17) ?
O2 Dy1 O8 C3 . . . 3_655 -140.12(16) ?
O5 Dy1 O8 C3 . . . 3_655 -6.14(16) ?
O6 Dy1 O8 C3 . . . 3_655 -46.9(2) ?
O1 Dy1 O8 C3 . . . 3_655 -95.32(18) ?
O4 Dy1 O8 C3 2_554 . . 3_655 128.38(17) ?
O1W Dy1 O8 C3 . . . 3_655 176.00(19) ?
O7 Dy1 O8 C3 . . . 3_655 39.15(19) ?
Dy1 O1 C1 O4 . . . . -173.8(2) ?
Dy1 O1 C1 C2 . . . . 6.6(3) ?
Dy1 O4 C1 O1 2_544 . . . -171.9(2) ?
Dy1 O4 C1 C2 2_544 . . . 7.7(3) ?
Dy1 O2 C2 O3 . . . . 166.6(2) ?
Dy1 O2 C2 C1 . . . . -13.2(3) ?
Dy1 O3 C2 O2 2_544 . . . 165.2(2) ?
Dy1 O3 C2 C1 2_544 . . . -15.0(3) ?
O1 C1 C2 O2 . . . . 4.2(4) ?
O4 C1 C2 O2 . . . . -175.4(2) ?
O1 C1 C2 O3 . . . . -175.6(2) ?
O4 C1 C2 O3 . . . . 4.7(4) ?
Dy1 O5 C3 O8 . . . 3_655 174.11(19) ?
Dy1 O5 C3 C3 . . . 3_655 -5.9(3) ?
Dy1 O6 C4 O7 . . . 3 -171.5(2) ?
Dy1 O6 C4 C4 . . . 3 8.4(4) ?
